data_9000087
loop_
_publ_author_name
'Gottardi, G.'

_publ_section_title
;
 The crystal structure of perrierite
;
_journal_name_full 'American Mineralogist'
_journal_page_first 1
_journal_page_last 14
_journal_volume 45
_journal_year 1960
_chemical_formula_sum
;Al0.16 Ca0.872 Ce2.312 Fe0.87 La0.5 Mg0.24 Na0.312 O22 Si3.84 Th0.192 Ti3.48
 Y0.16
;
_chemical_name_mineral Perrierite-(Ce)
_space_group_IT_number 12
_symmetry_space_group_name_Hall '-C 2y'
_symmetry_space_group_name_H-M 'C 1 2/m 1'
_cell_angle_alpha 90
_cell_angle_beta 113.47
_cell_angle_gamma 90
_cell_formula_units_Z 2
_cell_length_a 13.61
_cell_length_b 5.62
_cell_length_c 11.63
_cell_volume 815.964
_database_code_amcsd 0000090
_exptl_crystal_density_diffrn 4.801
_cod_original_cell_volume 815.963
_cod_original_formula_sum '(Si3.84 Al.16) Ti3.48 Fe.87 Mg.24 Ca.872 Ce2.312 La.5 Y.16 Th.192 Na.312 O22'
_cod_database_code 9000087

loop_
_space_group_symop_operation_xyz
x,y,z
1/2+x,1/2+y,z
x,-y,z
1/2+x,1/2-y,z
-x,y,-z
1/2-x,1/2+y,-z
-x,-y,-z
1/2-x,1/2-y,-z

loop_
_atom_site_label
_atom_site_fract_x
_atom_site_fract_y
_atom_site_fract_z
_atom_site_occupancy
_atom_site_U_iso_or_equiv
Si1 0.40850 0.00000 0.73400 0.96000 0.00823
Al1 0.40850 0.00000 0.73400 0.04000 0.00823
Si2 0.16150 0.00000 0.54600 0.96000 0.00823
Al2 0.16150 0.00000 0.54600 0.04000 0.00823
Ti1 0.00000 0.25000 0.00000 1.00000 0.00823
Ti2 0.27000 0.00000 0.00000 0.74000 0.00823
Fe1 0.27000 0.00000 0.00000 0.12000 0.00823
Mg 0.27000 0.00000 0.00000 0.12000 0.00823
Fe2 0.00000 0.50000 0.50000 0.63000 0.00823
Ca 0.00000 0.50000 0.50000 0.34000 0.00823
Ce1 0.23800 0.00000 0.26600 0.57800 0.00823
La1 0.23800 0.00000 0.26600 0.12500 0.00823
Y1 0.23800 0.00000 0.26600 0.04000 0.00823
Th1 0.23800 0.00000 0.26600 0.04800 0.00823
Ca1 0.23800 0.00000 0.26600 0.13300 0.00823
Na1 0.23800 0.00000 0.26600 0.07800 0.00823
Ce2 0.04700 0.00000 0.74200 0.57800 0.00823
La2 0.04700 0.00000 0.74200 0.12500 0.00823
Y2 0.04700 0.00000 0.74200 0.04000 0.00823
Th2 0.04700 0.00000 0.74200 0.04800 0.00823
Ca2 0.04700 0.00000 0.74200 0.13300 0.00823
Na2 0.04700 0.00000 0.74200 0.07800 0.00823
O1 0.08500 0.25000 0.19400 1.00000 0.00823
O2 0.29100 0.25000 0.12300 1.00000 0.00823
O3 0.37450 0.25000 0.40000 1.00000 0.00823
O4 0.10300 0.00000 0.99700 1.00000 0.00823
O5 0.39700 0.00000 0.00300 1.00000 0.00823
O6 0.49200 0.00000 0.66000 1.00000 0.00823
O7 0.28600 0.00000 0.65700 1.00000 0.00823
O8 0.13850 0.00000 0.39900 1.00000 0.00823

loop_
_cod_changelog_entry_id
_cod_changelog_entry_author
_cod_changelog_entry_date
_cod_changelog_entry_text
1
;cod-tools version 3.10.1
Id: cif_fix_AMCSD_atom_labels 10224 2024-08-07 11:09:31Z saulius
;
2024-08-07T19:38:01+03:00
;Changed the following '_atom_site_label' values:
the first duplicated label 'Ti'  converted to 'Ti1'
duplicated label 'Ti' at index 5 converted to 'Ti2'
the first duplicated label 'Fe'  converted to 'Fe1'
duplicated label 'Fe' at index 8 converted to 'Fe2'
;

loop_
_cod_related_entry_id
_cod_related_entry_database
_cod_related_entry_code
1 AMCSD 0000090
